data_4063779
loop_
_publ_author_name
'Jenter, Jelena'
'K\"oppe, Ralf'
'Roesky, Peter W.'

_publ_section_title
;
 2,5-Bis{N-(2,6-diisopropylphenyl)iminomethyl}pyrrolyl Complexes of the
 Heavy Alkaline Earth Metals: Synthesis, Structures, and Hydroamination
 Catalysis
;
_journal_issue 6
_journal_name_full Organometallics
_journal_page_first 1404
_journal_paper_doi 10.1021/om100937c
_journal_volume 30
_journal_year 2011
_chemical_formula_moiety 'C44 H72 Ca N4 O2 Si2, C4 H8 O'
_chemical_formula_sum 'C48 H80 Ca N4 O3 Si2'
_chemical_formula_weight 857.42
_chemical_name_systematic
;
 ?
;
_space_group_IT_number 14
_symmetry_cell_setting monoclinic
_symmetry_Int_Tables_number 14
_symmetry_space_group_name_Hall '-P 2ybc'
_symmetry_space_group_name_H-M 'P 1 21/c 1'
_atom_sites_solution_hydrogens geom
_atom_sites_solution_primary direct
_atom_sites_solution_secondary difmap
_audit_creation_date 09-06-30
_audit_creation_method 'STOE X-RED'
_cell_angle_alpha 90.00
_cell_angle_beta 97.67(3)
_cell_angle_gamma 90.00
_cell_formula_units_Z 4
_cell_length_a 16.426(3)
_cell_length_b 10.568(2)
_cell_length_c 29.727(6)
_cell_measurement_reflns_used 23022
_cell_measurement_temperature 150(2)
_cell_measurement_theta_max 26.76
_cell_measurement_theta_min 1.38
_cell_volume 5114.1(17)
_computing_cell_refinement 'STOE X-AREA, PLATON (A.L.Spek, 2005)'
_computing_data_collection 'STOE X-AREA'
_computing_data_reduction 'STOE X-RED, PLATON (A.L.Spek, 2005)'
_computing_molecular_graphics 'Diamond 2.1e/3'
_computing_publication_material 'X-STEP32, Microsoft Word'
_computing_structure_refinement 'SHELXL-97 (Sheldrick, 1997)'
_computing_structure_solution 'SHELXS-97 (Sheldrick, 1997)'
_diffrn_ambient_temperature 150(2)
_diffrn_detector_area_resol_mean 6.67
_diffrn_measured_fraction_theta_full 0.979
_diffrn_measured_fraction_theta_max 0.979
_diffrn_measurement_device_type 'STOE IPDS 2'
_diffrn_measurement_method 'area detector'
_diffrn_radiation_monochromator graphite
_diffrn_radiation_source 'fine-focus sealed tube'
_diffrn_radiation_type MoK\a
_diffrn_radiation_wavelength 0.71073
_diffrn_reflns_av_R_equivalents 0.0614
_diffrn_reflns_av_sigmaI/netI 0.0919
_diffrn_reflns_limit_h_max 14
_diffrn_reflns_limit_h_min -20
_diffrn_reflns_limit_k_max 13
_diffrn_reflns_limit_k_min -12
_diffrn_reflns_limit_l_max 37
_diffrn_reflns_limit_l_min -36
_diffrn_reflns_number 22279
_diffrn_reflns_theta_full 26.76
_diffrn_reflns_theta_max 26.76
_diffrn_reflns_theta_min 1.38
_exptl_absorpt_coefficient_mu 0.210
_exptl_absorpt_correction_T_max 0.9786
_exptl_absorpt_correction_T_min 0.9452
_exptl_absorpt_correction_type integration
_exptl_absorpt_process_details 'STOE X-RED & X-SHAPE'
_exptl_crystal_colour colorless
_exptl_crystal_density_diffrn 1.114
_exptl_crystal_density_method 'not measured'
_exptl_crystal_description prism
_exptl_crystal_F_000 1872
_exptl_crystal_size_max 0.335
_exptl_crystal_size_mid 0.236
_exptl_crystal_size_min 0.121
_refine_diff_density_max 0.752
_refine_diff_density_min -0.487
_refine_diff_density_rms 0.055
_refine_ls_extinction_method none
_refine_ls_goodness_of_fit_ref 0.970
_refine_ls_hydrogen_treatment constr
_refine_ls_matrix_type full
_refine_ls_number_parameters 496
_refine_ls_number_reflns 10661
_refine_ls_number_restraints 3
_refine_ls_restrained_S_all 0.970
_refine_ls_R_factor_all 0.1277
_refine_ls_R_factor_gt 0.0689
_refine_ls_shift/su_max 0.001
_refine_ls_shift/su_mean 0.000
_refine_ls_structure_factor_coef Fsqd
_refine_ls_weighting_details 'calc w=1/[\s^2^(Fo^2^)+(0.0904P)^2^+0.0000P] where P=(Fo^2^+2Fc^2^)/3'
_refine_ls_weighting_scheme calc
_refine_ls_wR_factor_gt 0.1548
_refine_ls_wR_factor_ref 0.1790
_reflns_number_gt 6139
_reflns_number_total 10661
_reflns_threshold_expression >2sigma(I)
_cod_data_source_file om100937c_si_001.cif
_cod_data_source_block 5
_cod_original_cell_volume 5114.2(18)
_cod_original_sg_symbol_H-M 'P 21/c'
_cod_database_code 4063779

loop_
_symmetry_equiv_pos_as_xyz
'x, y, z'
'-x, y+1/2, -z+1/2'
'-x, -y, -z'
'x, -y-1/2, z-1/2'

loop_
_atom_site_label
_atom_site_type_symbol
_atom_site_fract_x
_atom_site_fract_y
_atom_site_fract_z
_atom_site_U_iso_or_equiv
_atom_site_adp_type
_atom_site_occupancy
_atom_site_symmetry_multiplicity
_atom_site_calc_flag
_atom_site_refinement_flags
_atom_site_disorder_assembly
_atom_site_disorder_group
C1 C 0.3751(2) 0.5542(3) 0.07169(9) 0.0297(7) Uani 1 1 d . . .
H1 H 0.4059 0.4967 0.0561 0.036 Uiso 1 1 calc R . .
C2 C 0.3596(2) 0.5245(3) 0.11694(9) 0.0269(6) Uani 1 1 d . . .
C3 C 0.3873(2) 0.4189(3) 0.14380(10) 0.0347(7) Uani 1 1 d . . .
H3 H 0.4185 0.3495 0.1351 0.042 Uiso 1 1 calc R . .
C4 C 0.3595(2) 0.4371(3) 0.18541(10) 0.0336(7) Uani 1 1 d . . .
H4 H 0.3677 0.3826 0.2110 0.040 Uiso 1 1 calc R . .
C5 C 0.31699(19) 0.5521(3) 0.18189(9) 0.0263(6) Uani 1 1 d . . .
C6 C 0.2762(2) 0.6148(3) 0.21535(9) 0.0272(7) Uani 1 1 d . . .
H6 H 0.2758 0.5752 0.2440 0.033 Uiso 1 1 calc R . .
C7 C 0.3750(2) 0.6831(3) 0.00890(10) 0.0304(7) Uani 1 1 d . . .
C8 C 0.4560(2) 0.7251(3) 0.00773(10) 0.0317(7) Uani 1 1 d . . .
C9 C 0.4802(2) 0.7502(4) -0.03455(10) 0.0395(8) Uani 1 1 d . . .
H9 H 0.5346 0.7788 -0.0361 0.047 Uiso 1 1 calc R . .
C10 C 0.4268(3) 0.7344(4) -0.07432(11) 0.0448(9) Uani 1 1 d . . .
H10 H 0.4450 0.7492 -0.1029 0.054 Uiso 1 1 calc R . .
C11 C 0.3471(2) 0.6973(4) -0.07224(11) 0.0415(8) Uani 1 1 d . . .
H11 H 0.3103 0.6888 -0.0996 0.050 Uiso 1 1 calc R . .
C12 C 0.3187(2) 0.6717(3) -0.03089(10) 0.0348(8) Uani 1 1 d . . .
C13 C 0.1995(2) 0.7678(3) 0.24504(9) 0.0317(7) Uani 1 1 d . . .
C14 C 0.1205(2) 0.7220(3) 0.24936(11) 0.0376(8) Uani 1 1 d . . .
C15 C 0.0836(3) 0.7638(4) 0.28631(12) 0.0486(10) Uani 1 1 d . . .
H15 H 0.0310 0.7321 0.2904 0.058 Uiso 1 1 calc R . .
C16 C 0.1211(3) 0.8488(4) 0.31657(12) 0.0531(11) Uani 1 1 d . . .
H16 H 0.0947 0.8751 0.3415 0.064 Uiso 1 1 calc R . .
C17 C 0.1974(3) 0.8973(4) 0.31128(11) 0.0492(11) Uani 1 1 d . . .
H17 H 0.2222 0.9582 0.3323 0.059 Uiso 1 1 calc R . .
C18 C 0.2388(2) 0.8577(3) 0.27518(10) 0.0360(8) Uani 1 1 d . . .
C19 C 0.2307(2) 0.6321(4) -0.02917(12) 0.0471(10) Uani 1 1 d . . .
H19 H 0.2200 0.6376 0.0031 0.057 Uiso 1 1 calc R . .
C20 C 0.2170(3) 0.4947(5) -0.0448(2) 0.0762(15) Uani 1 1 d . . .
H20A H 0.1597 0.4709 -0.0434 0.114 Uiso 1 1 calc R . .
H20B H 0.2535 0.4390 -0.0248 0.114 Uiso 1 1 calc R . .
H20C H 0.2291 0.4863 -0.0760 0.114 Uiso 1 1 calc R . .
C21 C 0.1692(3) 0.7175(5) -0.05752(13) 0.0585(12) Uani 1 1 d . . .
H21A H 0.1133 0.6882 -0.0552 0.088 Uiso 1 1 calc R . .
H21B H 0.1790 0.7146 -0.0893 0.088 Uiso 1 1 calc R . .
H21C H 0.1757 0.8046 -0.0463 0.088 Uiso 1 1 calc R . .
C22 C 0.5151(2) 0.7482(4) 0.05043(11) 0.0401(8) Uani 1 1 d . . .
H22 H 0.4830 0.7429 0.0767 0.048 Uiso 1 1 calc R . .
C23 C 0.5808(4) 0.6475(5) 0.05710(18) 0.0790(17) Uani 1 1 d . . .
H23A H 0.6181 0.6650 0.0850 0.119 Uiso 1 1 calc R . .
H23B H 0.6119 0.6477 0.0312 0.119 Uiso 1 1 calc R . .
H23C H 0.5551 0.5646 0.0595 0.119 Uiso 1 1 calc R . .
C24 C 0.5536(3) 0.8782(4) 0.05135(14) 0.0590(12) Uani 1 1 d . . .
H24A H 0.5913 0.8887 0.0796 0.088 Uiso 1 1 calc R . .
H24B H 0.5104 0.9427 0.0497 0.088 Uiso 1 1 calc R . .
H24C H 0.5840 0.8875 0.0253 0.088 Uiso 1 1 calc R . .
C25 C 0.0767(2) 0.6308(4) 0.21473(13) 0.0432(9) Uani 1 1 d . . .
H25 H 0.1003 0.6427 0.1857 0.052 Uiso 1 1 calc R . .
C26 C 0.0895(3) 0.4923(4) 0.22886(16) 0.0589(11) Uani 1 1 d . . .
H26A H 0.0603 0.4375 0.2054 0.088 Uiso 1 1 calc R . .
H26B H 0.0681 0.4781 0.2577 0.088 Uiso 1 1 calc R . .
H26C H 0.1483 0.4724 0.2325 0.088 Uiso 1 1 calc R . .
C27 C -0.0162(3) 0.6584(4) 0.20500(15) 0.0559(11) Uani 1 1 d . . .
H27A H -0.0421 0.5983 0.1824 0.084 Uiso 1 1 calc R . .
H27B H -0.0247 0.7448 0.1933 0.084 Uiso 1 1 calc R . .
H27C H -0.0409 0.6497 0.2331 0.084 Uiso 1 1 calc R . .
C28 C 0.3241(3) 0.9037(3) 0.27047(11) 0.0404(9) Uani 1 1 d . . .
H28 H 0.3290 0.9061 0.2373 0.048 Uiso 1 1 calc R . .
C29 C 0.3893(3) 0.8113(4) 0.29271(12) 0.0484(10) Uani 1 1 d . . .
H29A H 0.4441 0.8434 0.2893 0.073 Uiso 1 1 calc R . .
H29B H 0.3813 0.7284 0.2781 0.073 Uiso 1 1 calc R . .
H29C H 0.3841 0.8031 0.3251 0.073 Uiso 1 1 calc R . .
C30 C 0.3431(4) 1.0364(4) 0.28928(15) 0.0667(14) Uani 1 1 d . . .
H30A H 0.3994 1.0596 0.2851 0.100 Uiso 1 1 calc R . .
H30B H 0.3376 1.0379 0.3217 0.100 Uiso 1 1 calc R . .
H30C H 0.3046 1.0970 0.2731 0.100 Uiso 1 1 calc R . .
C31 C 0.2887(3) 0.9619(4) 0.02604(13) 0.0513(10) Uani 1 1 d . . .
H31A H 0.2693 0.8741 0.0234 0.077 Uiso 1 1 calc R . .
H31B H 0.3408 0.9655 0.0463 0.077 Uiso 1 1 calc R . .
H31C H 0.2968 0.9936 -0.0040 0.077 Uiso 1 1 calc R . .
C32 C 0.1193(3) 1.0677(5) 0.00371(12) 0.0569(11) Uani 1 1 d . . .
H32A H 0.0756 1.1190 0.0140 0.085 Uiso 1 1 calc R . .
H32B H 0.0990 0.9816 -0.0030 0.085 Uiso 1 1 calc R . .
H32C H 0.1360 1.1053 -0.0238 0.085 Uiso 1 1 calc R . .
C33 C 0.2538(4) 1.2274(4) 0.05294(16) 0.0701(15) Uani 1 1 d . . .
H33A H 0.2153 1.2848 0.0652 0.105 Uiso 1 1 calc R . .
H33B H 0.2622 1.2554 0.0225 0.105 Uiso 1 1 calc R . .
H33C H 0.3064 1.2279 0.0728 0.105 Uiso 1 1 calc R . .
C34 C 0.0684(3) 0.9543(4) 0.16116(16) 0.0635(12) Uani 1 1 d . . .
H34A H 0.1038 0.8883 0.1764 0.095 Uiso 1 1 calc R . .
H34B H 0.0286 0.9157 0.1376 0.095 Uiso 1 1 calc R . .
H34C H 0.0391 0.9973 0.1834 0.095 Uiso 1 1 calc R . .
C35 C 0.0585(4) 1.1915(5) 0.10789(17) 0.089(2) Uani 1 1 d . . .
H35A H 0.0881 1.2566 0.0931 0.134 Uiso 1 1 calc R . .
H35B H 0.0301 1.2308 0.1313 0.134 Uiso 1 1 calc R . .
H35C H 0.0182 1.1504 0.0853 0.134 Uiso 1 1 calc R . .
C36 C 0.1960(4) 1.1525(6) 0.18310(18) 0.0885(19) Uani 1 1 d . . .
H36A H 0.2362 1.0927 0.1983 0.133 Uiso 1 1 calc R . .
H36B H 0.1602 1.1827 0.2047 0.133 Uiso 1 1 calc R . .
H36C H 0.2249 1.2244 0.1717 0.133 Uiso 1 1 calc R . .
C37 C 0.1300(3) 0.5536(3) 0.08612(14) 0.0488(10) Uani 1 1 d . . .
H37A H 0.1246 0.5258 0.1174 0.059 Uiso 1 1 calc R A 1
H37B H 0.1778 0.5101 0.0761 0.059 Uiso 1 1 calc R A 1
C38A C 0.0539(8) 0.5229(11) 0.0550(4) 0.050(3) Uiso 0.366(10) 1 d P B 1
H38A H 0.0146 0.4759 0.0712 0.061 Uiso 0.366(10) 1 calc PR B 1
H38B H 0.0668 0.4713 0.0291 0.061 Uiso 0.366(10) 1 calc PR B 1
C39A C 0.0197(10) 0.6484(13) 0.0392(5) 0.068(4) Uiso 0.366(10) 1 d P B 1
H39A H 0.0171 0.6545 0.0058 0.082 Uiso 0.366(10) 1 calc PR B 1
H39B H -0.0367 0.6575 0.0471 0.082 Uiso 0.366(10) 1 calc PR B 1
C38B C 0.0358(5) 0.5371(7) 0.0811(3) 0.055(2) Uiso 0.634(10) 1 d P B 2
H38C H 0.0171 0.4788 0.0557 0.066 Uiso 0.634(10) 1 calc PR B 2
H38D H 0.0189 0.5022 0.1093 0.066 Uiso 0.634(10) 1 calc PR B 2
C39B C 0.0000(4) 0.6667(6) 0.0716(2) 0.051(2) Uiso 0.634(10) 1 d P B 2
H39C H -0.0462 0.6640 0.0465 0.062 Uiso 0.634(10) 1 calc PR B 2
H39D H -0.0200 0.7022 0.0990 0.062 Uiso 0.634(10) 1 calc PR B 2
C40 C 0.0675(3) 0.7407(4) 0.05901(16) 0.0563(12) Uani 1 1 d . . .
H40A H 0.0365 0.7899 0.0794 0.068 Uiso 1 1 calc R B 1
H40B H 0.0831 0.7987 0.0355 0.068 Uiso 1 1 calc R B 1
C41 C 0.4531(3) 0.8303(5) 0.17215(13) 0.0635(13) Uani 1 1 d U . .
H41A H 0.4868 0.7822 0.1528 0.076 Uiso 1 1 calc R C 1
H41B H 0.4352 0.7739 0.1956 0.076 Uiso 1 1 calc R C 1
C42A C 0.5016(5) 0.9617(7) 0.1948(2) 0.0377(16) Uiso 0.50 1 d PU D 1
H42A H 0.5133 0.9531 0.2282 0.045 Uiso 0.50 1 calc PR D 1
H42B H 0.5544 0.9728 0.1827 0.045 Uiso 0.50 1 calc PR D 1
C42B C 0.5204(9) 0.9014(13) 0.1858(4) 0.089(3) Uiso 0.50 1 d PU D 2
H42C H 0.5682 0.8730 0.1715 0.107 Uiso 0.50 1 calc PR D 2
H42D H 0.5346 0.8996 0.2192 0.107 Uiso 0.50 1 calc PR D 2
C43A C 0.4484(7) 1.0721(10) 0.1830(3) 0.068(2) Uiso 0.50 1 d P D 1
H43A H 0.4128 1.0902 0.2066 0.081 Uiso 0.50 1 calc PR D 1
H43B H 0.4805 1.1486 0.1776 0.081 Uiso 0.50 1 calc PR D 1
C43B C 0.4917(11) 1.0324(15) 0.1692(5) 0.109(4) Uiso 0.50 1 d P D 2
H43C H 0.5293 1.0654 0.1486 0.131 Uiso 0.50 1 calc PR D 2
H43D H 0.4939 1.0905 0.1954 0.131 Uiso 0.50 1 calc PR D 2
C44 C 0.4047(4) 1.0290(5) 0.1443(2) 0.0857(18) Uani 1 1 d U . .
H44A H 0.4362 1.0444 0.1187 0.103 Uiso 1 1 calc R D 1
H44B H 0.3527 1.0773 0.1384 0.103 Uiso 1 1 calc R D 1
C45 C 0.2519(3) 0.5396(5) 0.35249(15) 0.0632(12) Uiso 1 1 d . . .
H45A H 0.2320 0.6188 0.3369 0.076 Uiso 1 1 calc R . .
H45B H 0.2958 0.5613 0.3775 0.076 Uiso 1 1 calc R . .
C46 C 0.1837(6) 0.4743(8) 0.3706(3) 0.115(2) Uiso 1 1 d . . .
H46A H 0.1794 0.5029 0.4019 0.138 Uiso 1 1 calc R . .
H46B H 0.1309 0.4913 0.3514 0.138 Uiso 1 1 calc R . .
C47 C 0.2037(5) 0.3419(7) 0.3701(2) 0.108(2) Uiso 1 1 d . . .
H47A H 0.1535 0.2891 0.3653 0.129 Uiso 1 1 calc R . .
H47B H 0.2376 0.3159 0.3986 0.129 Uiso 1 1 calc R . .
C48 C 0.2508(5) 0.3335(6) 0.3306(2) 0.0917(18) Uiso 1 1 d . . .
H48A H 0.2969 0.2732 0.3374 0.110 Uiso 1 1 calc R . .
H48B H 0.2147 0.3031 0.3035 0.110 Uiso 1 1 calc R . .
N1 N 0.34795(17) 0.6573(2) 0.05173(8) 0.0280(6) Uani 1 1 d . B .
N2 N 0.31727(16) 0.6050(2) 0.14020(8) 0.0262(5) Uani 1 1 d . B .
N3 N 0.24001(17) 0.7231(2) 0.20824(8) 0.0280(6) Uani 1 1 d . B .
N4 N 0.19096(18) 0.9994(2) 0.09931(9) 0.0315(6) Uani 1 1 d . B .
O1 O 0.14077(16) 0.6887(2) 0.08481(9) 0.0437(6) Uani 1 1 d . B .
O2 O 0.38568(18) 0.8942(3) 0.14620(10) 0.0568(8) Uani 1 1 d U B .
O3 O 0.2820(3) 0.4583(4) 0.32223(12) 0.0839(11) Uiso 1 1 d . . .
Si1 Si 0.21030(6) 1.06216(9) 0.04977(3) 0.0349(2) Uani 1 1 d . B .
Si2 Si 0.13262(7) 1.07157(9) 0.13456(3) 0.0360(2) Uani 1 1 d . B .
Ca Ca 0.25792(5) 0.80345(6) 0.11724(3) 0.0414(2) Uani 1 1 d . . .

loop_
_atom_site_aniso_label
_atom_site_aniso_U_11
_atom_site_aniso_U_22
_atom_site_aniso_U_33
_atom_site_aniso_U_23
_atom_site_aniso_U_13
_atom_site_aniso_U_12
C1 0.0292(17) 0.0322(16) 0.0275(14) -0.0016(12) 0.0032(12) 0.0061(14)
C2 0.0272(17) 0.0263(15) 0.0270(14) 0.0014(11) 0.0032(12) 0.0028(13)
C3 0.036(2) 0.0275(16) 0.0393(16) 0.0015(13) 0.0020(14) 0.0109(15)
C4 0.040(2) 0.0297(16) 0.0309(15) 0.0080(12) 0.0040(13) 0.0050(15)
C5 0.0228(16) 0.0279(15) 0.0277(13) 0.0017(11) 0.0020(11) 0.0000(13)
C6 0.0264(17) 0.0300(16) 0.0245(13) 0.0052(11) 0.0013(12) -0.0007(13)
C7 0.0344(18) 0.0291(16) 0.0282(14) 0.0024(12) 0.0057(13) 0.0049(14)
C8 0.0320(18) 0.0296(16) 0.0338(15) 0.0029(12) 0.0054(13) 0.0014(14)
C9 0.042(2) 0.045(2) 0.0337(16) 0.0028(14) 0.0125(14) -0.0054(17)
C10 0.054(3) 0.050(2) 0.0319(16) 0.0045(15) 0.0143(15) -0.0032(19)
C11 0.042(2) 0.055(2) 0.0279(15) 0.0048(14) 0.0045(14) 0.0001(18)
C12 0.0325(19) 0.0398(19) 0.0312(15) 0.0015(13) 0.0010(13) 0.0042(15)
C13 0.040(2) 0.0298(16) 0.0259(14) 0.0068(12) 0.0064(13) 0.0116(14)
C14 0.037(2) 0.0423(19) 0.0361(16) 0.0114(14) 0.0136(14) 0.0130(16)
C15 0.044(2) 0.058(2) 0.0463(19) 0.0125(18) 0.0162(17) 0.020(2)
C16 0.060(3) 0.064(3) 0.0380(19) 0.0073(17) 0.0170(18) 0.035(2)
C17 0.068(3) 0.046(2) 0.0305(16) -0.0031(14) -0.0033(17) 0.029(2)
C18 0.042(2) 0.0356(18) 0.0291(15) 0.0032(13) -0.0006(14) 0.0138(16)
C19 0.033(2) 0.071(3) 0.0369(18) 0.0028(17) 0.0010(15) 0.0012(19)
C20 0.044(3) 0.063(3) 0.120(4) 0.022(3) 0.004(3) -0.010(2)
C21 0.044(3) 0.080(3) 0.048(2) -0.007(2) -0.0070(18) 0.012(2)
C22 0.036(2) 0.050(2) 0.0337(16) -0.0007(14) 0.0032(14) -0.0122(17)
C23 0.067(4) 0.071(3) 0.087(3) 0.000(3) -0.033(3) 0.014(3)
C24 0.063(3) 0.056(3) 0.054(2) -0.0018(19) -0.007(2) -0.021(2)
C25 0.034(2) 0.044(2) 0.054(2) 0.0072(16) 0.0139(16) 0.0008(17)
C26 0.047(3) 0.043(2) 0.088(3) 0.007(2) 0.014(2) -0.001(2)
C27 0.039(2) 0.057(2) 0.073(3) 0.017(2) 0.011(2) -0.004(2)
C28 0.052(2) 0.0360(18) 0.0308(15) -0.0046(13) -0.0038(15) 0.0043(17)
C29 0.043(2) 0.058(2) 0.0419(18) -0.0007(17) -0.0038(16) 0.006(2)
C30 0.086(4) 0.050(3) 0.060(2) -0.023(2) -0.002(2) -0.002(2)
C31 0.047(3) 0.052(2) 0.056(2) -0.0039(18) 0.0135(18) 0.005(2)
C32 0.058(3) 0.071(3) 0.0417(19) 0.0161(19) 0.0070(17) 0.022(2)
C33 0.112(5) 0.035(2) 0.069(3) 0.0080(19) 0.031(3) -0.019(2)
C34 0.066(3) 0.050(3) 0.080(3) 0.009(2) 0.031(2) -0.003(2)
C35 0.114(5) 0.092(4) 0.073(3) 0.039(3) 0.052(3) 0.073(4)
C36 0.085(4) 0.103(4) 0.080(3) -0.046(3) 0.020(3) -0.025(4)
C37 0.044(2) 0.0245(17) 0.075(2) 0.0040(16) -0.0028(19) -0.0014(17)
C40 0.036(2) 0.038(2) 0.088(3) -0.001(2) -0.018(2) 0.0031(18)
C41 0.033(2) 0.113(4) 0.042(2) 0.001(2) -0.0047(17) -0.003(2)
C44 0.068(4) 0.065(3) 0.118(4) -0.012(3) -0.009(3) -0.043(3)
N1 0.0260(15) 0.0326(14) 0.0252(11) 0.0020(10) 0.0021(10) -0.0002(11)
N2 0.0256(14) 0.0254(12) 0.0276(12) 0.0029(9) 0.0038(10) 0.0032(11)
N3 0.0262(14) 0.0271(13) 0.0305(12) 0.0001(10) 0.0031(10) 0.0014(11)
N4 0.0310(16) 0.0207(13) 0.0415(14) 0.0039(10) -0.0001(11) 0.0025(11)
O1 0.0291(13) 0.0237(11) 0.0731(16) -0.0001(11) -0.0124(12) -0.0014(10)
O2 0.0398(17) 0.0532(17) 0.0711(17) 0.0010(13) -0.0155(13) -0.0167(14)
Si1 0.0395(6) 0.0249(4) 0.0414(5) 0.0033(4) 0.0098(4) 0.0018(4)
Si2 0.0420(6) 0.0273(5) 0.0396(5) 0.0052(4) 0.0091(4) 0.0051(4)
Ca 0.0285(4) 0.0205(3) 0.0695(5) 0.0047(3) -0.0152(3) -0.0013(3)

loop_
_atom_type_symbol
_atom_type_description
_atom_type_scat_dispersion_real
_atom_type_scat_dispersion_imag
_atom_type_scat_source
C C 0.0033 0.0016 'International Tables Vol C Tables 4.2.6.8 and 6.1.1.4'
H H 0.0000 0.0000 'International Tables Vol C Tables 4.2.6.8 and 6.1.1.4'
N N 0.0061 0.0033 'International Tables Vol C Tables 4.2.6.8 and 6.1.1.4'
O O 0.0106 0.0060 'International Tables Vol C Tables 4.2.6.8 and 6.1.1.4'
Si Si 0.0817 0.0704 'International Tables Vol C Tables 4.2.6.8 and 6.1.1.4'
Ca Ca 0.2262 0.3064 'International Tables Vol C Tables 4.2.6.8 and 6.1.1.4'

loop_
_geom_angle_atom_site_label_1
_geom_angle_atom_site_label_2
_geom_angle_atom_site_label_3
_geom_angle
N1 C1 C2 121.4(3)
N2 C2 C3 111.0(3)
N2 C2 C1 120.7(3)
C3 C2 C1 128.2(3)
C4 C3 C2 106.0(3)
C3 C4 C5 105.9(3)
N2 C5 C4 111.3(3)
N2 C5 C6 120.0(3)
C4 C5 C6 128.7(3)
N3 C6 C5 122.9(3)
C8 C7 C12 121.5(3)
C8 C7 N1 119.3(3)
C12 C7 N1 119.1(3)
C9 C8 C7 117.9(3)
C9 C8 C22 119.8(3)
C7 C8 C22 122.3(3)
C10 C9 C8 121.4(4)
C11 C10 C9 119.6(3)
C10 C11 C12 121.7(3)
C11 C12 C7 117.7(3)
C11 C12 C19 121.0(3)
C7 C12 C19 121.2(3)
C18 C13 C14 121.8(3)
C18 C13 N3 119.3(3)
C14 C13 N3 118.9(3)
C15 C14 C13 117.8(4)
C15 C14 C25 121.2(4)
C13 C14 C25 121.1(3)
C16 C15 C14 121.6(4)
C15 C16 C17 120.5(4)
C16 C17 C18 121.0(4)
C13 C18 C17 117.3(4)
C13 C18 C28 120.9(3)
C17 C18 C28 121.7(3)
C12 C19 C21 112.6(4)
C12 C19 C20 110.7(4)
C21 C19 C20 109.6(3)
C23 C22 C24 110.4(4)
C23 C22 C8 111.3(3)
C24 C22 C8 112.5(3)
C14 C25 C26 112.7(3)
C14 C25 C27 112.0(3)
C26 C25 C27 109.2(3)
C18 C28 C30 114.2(4)
C18 C28 C29 111.1(3)
C30 C28 C29 109.3(3)
O1 C37 C38A 107.2(5)
O1 C37 C38B 103.6(4)
C38A C37 C38B 33.6(5)
C37 C38A C39A 104.5(9)
C40 C39A C38A 109.6(10)
C39B C38B C37 106.1(5)
C40 C39B C38B 104.2(6)
C39A C40 O1 110.7(7)
C39A C40 C39B 45.2(7)
O1 C40 C39B 105.7(4)
C42B C41 O2 116.2(7)
C42B C41 C42A 26.3(7)
O2 C41 C42A 96.7(4)
C43A C42A C41 108.8(6)
C41 C42B C43B 101.7(11)
C44 C43A C42A 99.6(8)
C42B C43B C44 111.5(12)
C43A C44 O2 112.9(6)
C43A C44 C43B 38.7(7)
O2 C44 C43B 101.3(7)
O3 C45 C46 107.5(5)
C47 C46 C45 105.4(7)
C46 C47 C48 102.1(6)
O3 C48 C47 108.3(5)
C1 N1 C7 116.1(3)
C1 N1 Ca 107.68(19)
C7 N1 Ca 135.54(19)
C2 N2 C5 105.8(2)
C2 N2 Ca 129.09(19)
C5 N2 Ca 125.0(2)
C6 N3 C13 114.6(2)
C6 N3 Ca 108.12(19)
C13 N3 Ca 137.15(18)
Si1 N4 Si2 123.54(16)
Si1 N4 Ca 113.86(15)
Si2 N4 Ca 122.55(14)
C37 O1 C40 107.1(3)
C37 O1 Ca 126.4(2)
C40 O1 Ca 126.5(2)
C41 O2 C44 109.1(4)
C41 O2 Ca 126.2(3)
C44 O2 Ca 124.5(3)
C45 O3 C48 106.8(4)
N4 Si1 C31 108.99(17)
N4 Si1 C33 115.84(17)
C31 Si1 C33 105.5(2)
N4 Si1 C32 115.00(18)
C31 Si1 C32 105.16(19)
C33 Si1 C32 105.4(2)
N4 Si1 Ca 39.38(10)
C31 Si1 Ca 69.76(13)
C33 Si1 Ca 131.01(17)
C32 Si1 Ca 123.16(16)
N4 Si2 C35 115.83(17)
N4 Si2 C36 112.4(2)
C35 Si2 C36 106.4(3)
N4 Si2 C34 111.17(18)
C35 Si2 C34 104.9(3)
C36 Si2 C34 105.3(3)
N4 Si2 Ca 33.96(9)
C35 Si2 Ca 146.56(17)
C36 Si2 Ca 101.6(2)
C34 Si2 Ca 84.48(16)
O2 Ca O1 171.96(11)
O2 Ca N4 95.17(10)
O1 Ca N4 91.62(9)
O2 Ca N2 86.75(10)
O1 Ca N2 86.85(9)
N4 Ca N2 174.96(11)
O2 Ca N3 88.55(10)
O1 Ca N3 92.98(9)
N4 Ca N3 111.42(9)
N2 Ca N3 63.90(8)
O2 Ca N1 87.42(10)
O1 Ca N1 85.23(9)
N4 Ca N1 123.60(9)
N2 Ca N1 61.08(8)
N3 Ca N1 124.98(7)
O2 Ca Si1 90.66(8)
O1 Ca Si1 93.47(7)
N4 Ca Si1 26.76(7)
N2 Ca Si1 158.12(7)
N3 Ca Si1 137.80(6)
N1 Ca Si1 97.11(6)
O2 Ca Si2 97.24(8)
O1 Ca Si2 90.70(7)
N4 Ca Si2 23.50(7)
N2 Ca Si2 151.62(7)
N3 Ca Si2 88.04(6)
N1 Ca Si2 146.86(5)
Si1 Ca Si2 50.24(3)

loop_
_geom_bond_atom_site_label_1
_geom_bond_atom_site_label_2
_geom_bond_distance
C1 N1 1.292(4)
C1 C2 1.437(4)
C2 N2 1.347(4)
C2 C3 1.411(4)
C3 C4 1.388(5)
C4 C5 1.398(4)
C5 N2 1.360(4)
C5 C6 1.433(4)
C6 N3 1.294(4)
C7 C8 1.408(5)
C7 C12 1.405(4)
C7 N1 1.429(4)
C8 C9 1.394(5)
C8 C22 1.512(4)
C9 C10 1.386(5)
C10 C11 1.376(6)
C11 C12 1.397(5)
C12 C19 1.513(5)
C13 C18 1.403(5)
C13 C14 1.406(5)
C13 N3 1.435(4)
C14 C15 1.396(5)
C14 C25 1.520(5)
C15 C16 1.359(6)
C16 C17 1.382(7)
C17 C18 1.409(5)
C18 C28 1.506(6)
C19 C21 1.522(6)
C19 C20 1.532(7)
C22 C23 1.509(6)
C22 C24 1.510(5)
C25 C26 1.530(5)
C25 C27 1.543(6)
C28 C30 1.527(5)
C28 C29 1.532(5)
C31 Si1 1.876(4)
C32 Si1 1.889(4)
C33 Si1 1.884(4)
C34 Si2 1.870(5)
C35 Si2 1.860(5)
C36 Si2 1.870(5)
C37 O1 1.440(4)
C37 C38A 1.488(12)
C37 C38B 1.543(9)
C38A C39A 1.491(18)
C39A C40 1.337(14)
C38B C39B 1.502(9)
C39B C40 1.447(8)
C40 O1 1.446(4)
C41 C42B 1.353(14)
C41 O2 1.432(5)
C41 C42A 1.695(9)
C42A C43A 1.472(13)
C42B C43B 1.52(2)
C43A C44 1.350(10)
C43B C44 1.520(17)
C44 O2 1.461(6)
C45 O3 1.382(6)
C45 C46 1.478(10)
C46 C47 1.437(10)
C47 C48 1.491(10)
C48 O3 1.449(7)
N1 Ca 3.022(3)
N2 Ca 2.374(3)
N3 Ca 2.888(3)
N4 Si1 1.684(3)
N4 Si2 1.693(3)
N4 Ca 2.372(3)
O1 Ca 2.368(2)
O2 Ca 2.363(3)
Si1 Ca 3.4194(12)
Si2 Ca 3.5795(13)
